data_7239992
loop_
_publ_author_name
'Morita, Hagino'
'Tsunashima, Ryo'
'Nishihara, Sadafumi'
'Akutagawa, Tomoyuki'

_publ_section_title
;
 Doping of Metal-free Molecular Perovskite with Hexamethylenetetramine to
 Create Non-centrosymmetric Defects
;
_journal_name_full CrystEngComm
_journal_paper_doi 10.1039/D0CE00173B
_journal_year 2020
_chemical_formula_sum 'C6 H14 Br3 N3'
_chemical_formula_weight 367.93
_space_group_crystal_system trigonal
_space_group_IT_number 154
_space_group_name_Hall 'P 32 2"'
_space_group_name_H-M_alt 'P 32 2 1'
_atom_sites_solution_hydrogens geom
_audit_creation_method SHELXL-2018/3
_audit_update_record
;
2020-01-23 deposited with the CCDC.	2020-02-27 downloaded from the CCDC.
;
_cell_angle_alpha 90
_cell_angle_beta 90
_cell_angle_gamma 120
_cell_formula_units_Z 6
_cell_length_a 9.6026(5)
_cell_length_b 9.6026(5)
_cell_length_c 23.3261(12)
_cell_measurement_reflns_used 4327
_cell_measurement_temperature 100
_cell_measurement_theta_max 27.4835
_cell_measurement_theta_min 2.4597
_cell_volume 1862.73(17)
_computing_cell_refinement 'CrystalClear (Rigaku Corp., 2000)'
_computing_data_collection 'CrystalClear (Rigaku Corp., 2000)'
_computing_data_reduction 'CrysAlisPro 1.171.38.41 (Rigaku OD, 2015)'
_computing_molecular_graphics yadokari
_computing_structure_refinement 'SHELXL-2018/3 (Sheldrick, 2018)'
_computing_structure_solution 'SHELXT 2018/2 (Sheldrick, 2018)'
_diffrn_ambient_temperature 100
_diffrn_measured_fraction_theta_full 0.998
_diffrn_measured_fraction_theta_max 0.965
_diffrn_measurement_device_type
;
Mercury (2x2 bin mode)
;
_diffrn_measurement_method dtintegrate.ref
_diffrn_radiation_type MoK\a
_diffrn_radiation_wavelength 0.71073
_diffrn_reflns_av_R_equivalents 0.0842
_diffrn_reflns_av_unetI/netI 0.0534
_diffrn_reflns_Laue_measured_fraction_full 0.998
_diffrn_reflns_Laue_measured_fraction_max 0.965
_diffrn_reflns_limit_h_max 8
_diffrn_reflns_limit_h_min -13
_diffrn_reflns_limit_k_max 13
_diffrn_reflns_limit_k_min -13
_diffrn_reflns_limit_l_max 31
_diffrn_reflns_limit_l_min -22
_diffrn_reflns_number 16096
_diffrn_reflns_point_group_measured_fraction_full 0.999
_diffrn_reflns_point_group_measured_fraction_max 0.944
_diffrn_reflns_theta_full 25.242
_diffrn_reflns_theta_max 30.592
_diffrn_reflns_theta_min 2.449
_diffrn_source 'Rotating Anode'
_exptl_absorpt_coefficient_mu 9.707
_exptl_absorpt_correction_T_max 1.00000
_exptl_absorpt_correction_T_min 0.49185
_exptl_absorpt_correction_type multi-scan
_exptl_absorpt_process_details
;
CrysAlisPro 1.171.38.41 (Rigaku Oxford Diffraction, 2015)
Empirical absorption correction using spherical harmonics,
 implemented in SCALE3 ABSPACK scaling algorithm.
;
_exptl_crystal_colour colourless
_exptl_crystal_density_diffrn 1.968
_exptl_crystal_description block
_exptl_crystal_F_000 1056
_exptl_crystal_size_max 0.2
_exptl_crystal_size_mid 0.2
_exptl_crystal_size_min 0.2
_refine_diff_density_max 0.734
_refine_diff_density_min -2.731
_refine_diff_density_rms 0.359
_refine_ls_abs_structure_details
;
 Flack x determined using 1032 quotients [(I+)-(I-)]/[(I+)+(I-)]
 (Parsons, Flack and Wagner, Acta Cryst. B69 (2013) 249-259).
;
_refine_ls_abs_structure_Flack 0.00(2)
_refine_ls_extinction_method none
_refine_ls_goodness_of_fit_ref 1.161
_refine_ls_hydrogen_treatment constr
_refine_ls_matrix_type full
_refine_ls_number_parameters 155
_refine_ls_number_reflns 3613
_refine_ls_number_restraints 0
_refine_ls_restrained_S_all 1.161
_refine_ls_R_factor_all 0.0617
_refine_ls_R_factor_gt 0.0489
_refine_ls_shift/su_max 0.001
_refine_ls_shift/su_mean 0.000
_refine_ls_structure_factor_coef Fsqd
_refine_ls_weighting_details 'w=1/[\s^2^(Fo^2^)+(0.0526P)^2^+0.7562P] where P=(Fo^2^+2Fc^2^)/3'
_refine_ls_weighting_scheme calc
_refine_ls_wR_factor_gt 0.1164
_refine_ls_wR_factor_ref 0.1266
_reflns_Friedel_coverage 0.692
_reflns_Friedel_fraction_full 1.000
_reflns_Friedel_fraction_max 0.915
_reflns_number_gt 3008
_reflns_number_total 3613
_reflns_threshold_expression 'I > 2\s(I)'
_cod_data_source_file d0ce00173b2.cif
_cod_data_source_block dabcoBr_173_honnsoku_a
_cod_original_cell_volume 1862.7(2)
_cod_database_code 7239992
_shelx_shelxl_version_number 2018/3
_shelx_space_group_comment
;
The symmetry employed for this shelxl refinement is uniquely defined
by the following loop, which should always be used as a source of
symmetry information in preference to the above space-group names.
They are only intended as comments.
;
_oxdiff_exptl_absorpt_empirical_full_min 0.596
_oxdiff_exptl_absorpt_empirical_full_max 1.678
_oxdiff_exptl_absorpt_empirical_details
;
Empirical correction (ABSPACK) includes:
- Absorption correction using spherical harmonics
- Frame scaling
- Detector area scaling
;

loop_
_space_group_symop_operation_xyz
'x, y, z'
'-y, x-y, z+2/3'
'-x+y, -x, z+1/3'
'x-y, -y, -z+1/3'
'-x, -x+y, -z+2/3'
'y, x, -z'

loop_
_atom_site_label
_atom_site_type_symbol
_atom_site_fract_x
_atom_site_fract_y
_atom_site_fract_z
_atom_site_U_iso_or_equiv
_atom_site_adp_type
_atom_site_occupancy
_atom_site_site_symmetry_order
_atom_site_calc_flag
_atom_site_refinement_flags_posn
_atom_site_refinement_flags_adp
_atom_site_refinement_flags_occupancy
_atom_site_disorder_assembly
_atom_site_disorder_group
Br1 Br 0.35552(9) -0.11125(9) 0.26023(3) 0.0335(2) Uani 1 1 d . . . . .
Br2 Br 0.96905(10) 0.17135(9) 0.57110(3) 0.0336(2) Uani 1 1 d . . . . .
Br3 Br 0.47568(9) 0.14607(9) 0.58327(3) 0.0340(2) Uani 1 1 d . . . . .
C1 C 0.3912(10) -0.4714(8) 0.2776(3) 0.0313(16) Uani 1 1 d . . . . .
H1 H 0.503262 -0.389101 0.268148 0.038 Uiso 1 1 calc R U . A 2
H2 H 0.348865 -0.425180 0.305898 0.038 Uiso 1 1 calc R U . A 2
C2 C 0.2890(9) -0.5209(9) 0.2241(4) 0.0335(17) Uani 1 1 d . . . . .
H3 H 0.336760 -0.435037 0.194764 0.040 Uiso 1 1 calc R U . B 2
H4 H 0.179046 -0.542619 0.232945 0.040 Uiso 1 1 calc R U . B 2
C3 C 0.219(2) -0.765(2) 0.3006(8) 0.029(4) Uani 0.5 1 d . . P C 2
H5 H 0.217193 -0.856446 0.320626 0.035 Uiso 0.5 1 calc R U P C 2
H6 H 0.141740 -0.740113 0.319714 0.035 Uiso 0.5 1 calc R U P C 2
C4 C 0.1738(18) -0.806(2) 0.2385(7) 0.030(3) Uani 0.5 1 d . . P C 2
H7 H 0.178099 -0.903869 0.228203 0.036 Uiso 0.5 1 calc R U P C 2
H8 H 0.062746 -0.827938 0.232015 0.036 Uiso 0.5 1 calc R U P C 2
C5 C 0.4959(19) -0.648(2) 0.2673(7) 0.028(3) Uiso 0.5 1 d . . P C 2
H9 H 0.487259 -0.751415 0.278564 0.033 Uiso 0.5 1 calc R U P C 2
H10 H 0.608068 -0.561349 0.274073 0.033 Uiso 0.5 1 calc R U P C 2
C6 C 0.456(2) -0.653(2) 0.2050(7) 0.028(4) Uiso 0.5 1 d . . P C 2
H11 H 0.456266 -0.744110 0.185770 0.034 Uiso 0.5 1 calc R U P C 2
H12 H 0.534453 -0.551776 0.185789 0.034 Uiso 0.5 1 calc R U P C 2
C7 C 0.079(2) -0.273(3) 0.1383(7) 0.052(6) Uani 0.5 1 d . . P D 1
H13 H 0.161197 -0.157026 0.139076 0.063 Uiso 0.5 1 calc R U P D 1
H14 H 0.061283 -0.314557 0.178016 0.063 Uiso 0.5 1 calc R U P D 1
C8 C 0.132(2) -0.363(2) 0.1011(10) 0.046(5) Uani 0.5 1 d . . P D 1
H15 H 0.248105 -0.294800 0.092386 0.055 Uiso 0.5 1 calc R U P D 1
H16 H 0.115894 -0.460481 0.121176 0.055 Uiso 0.5 1 calc R U P D 1
C9 C -0.050(2) -0.216(2) 0.0561(10) 0.036(4) Uani 0.5 1 d . . P D 1
H17 H -0.152644 -0.249618 0.035758 0.043 Uiso 0.5 1 calc R U P D 1
H18 H 0.005843 -0.097540 0.061104 0.043 Uiso 0.5 1 calc R U P D 1
C10 C 0.051(2) -0.261(2) 0.0222(7) 0.042(5) Uani 0.5 1 d . . P D 1
H19 H 0.163915 -0.171335 0.022102 0.050 Uiso 0.5 1 calc R U P D 1
H20 H 0.012526 -0.283531 -0.017922 0.050 Uiso 0.5 1 calc R U P D 1
N1 N 0.3409(9) 0.3409(9) 0.000000 0.044(3) Uani 1 2 d S T P . .
N2 N 0.3324(11) 0.3324(11) 0.500000 0.051(3) Uani 1 2 d S T P . .
N3 N 0.387(2) -0.6191(19) 0.3021(5) 0.025(3) Uani 0.5 1 d . . P C 2
H21 H 0.426195 -0.597393 0.342581 0.030 Uiso 0.5 1 calc R U P C 2
N4 N 0.2848(17) -0.6727(17) 0.2028(5) 0.025(3) Uani 0.5 1 d . . P C 2
H22 H 0.245381 -0.693592 0.162337 0.030 Uiso 0.5 1 calc R U P C 2
N5 N -0.0824(18) -0.2955(19) 0.1128(7) 0.035(3) Uani 0.5 1 d . . P D 1
H23 H -0.130679 -0.249363 0.139267 0.042 Uiso 0.5 1 calc R U P D 1
N6 N 0.0411(18) -0.407(2) 0.0488(6) 0.029(3) Uani 0.5 1 d . . P D 1
H24 H 0.089160 -0.451960 0.021743 0.034 Uiso 0.5 1 calc R U P D 1

loop_
_atom_site_aniso_label
_atom_site_aniso_U_11
_atom_site_aniso_U_22
_atom_site_aniso_U_33
_atom_site_aniso_U_23
_atom_site_aniso_U_13
_atom_site_aniso_U_12
Br1 0.0356(4) 0.0338(4) 0.0301(3) -0.0045(3) -0.0097(3) 0.0167(3)
Br2 0.0372(4) 0.0356(4) 0.0300(3) -0.0066(3) -0.0101(3) 0.0198(3)
Br3 0.0307(4) 0.0277(3) 0.0403(4) 0.0003(3) -0.0042(3) 0.0120(3)
C1 0.039(4) 0.023(3) 0.037(4) -0.001(3) -0.002(3) 0.019(3)
C2 0.030(4) 0.032(4) 0.046(4) 0.005(3) -0.005(3) 0.021(3)
C3 0.036(11) 0.034(10) 0.022(9) 0.014(7) 0.012(7) 0.021(10)
C4 0.023(7) 0.023(8) 0.031(8) 0.003(7) -0.011(6) 0.002(6)
C7 0.026(9) 0.087(16) 0.025(8) -0.017(9) -0.014(6) 0.015(10)
C8 0.028(9) 0.063(13) 0.062(13) 0.006(10) -0.002(9) 0.035(10)
C9 0.036(10) 0.022(8) 0.054(15) 0.005(9) 0.010(10) 0.017(7)
C10 0.044(11) 0.025(8) 0.029(8) 0.004(6) 0.016(8) -0.004(8)
N1 0.041(4) 0.041(4) 0.043(5) 0.001(2) -0.001(2) 0.014(5)
N2 0.055(6) 0.055(6) 0.053(6) 0.001(2) -0.001(2) 0.035(6)
N3 0.043(9) 0.033(8) 0.009(5) -0.001(5) -0.001(5) 0.027(8)
N4 0.030(7) 0.032(7) 0.013(5) 0.002(5) -0.008(5) 0.015(6)
N5 0.026(7) 0.036(9) 0.043(9) 0.003(7) 0.003(7) 0.016(7)
N6 0.020(8) 0.041(9) 0.024(8) -0.008(7) 0.000(6) 0.015(6)

loop_
_atom_type_symbol
_atom_type_description
_atom_type_scat_dispersion_real
_atom_type_scat_dispersion_imag
_atom_type_scat_source
C C 0.0033 0.0016 'International Tables Vol C Tables 4.2.6.8 and 6.1.1.4'
H H 0.0000 0.0000 'International Tables Vol C Tables 4.2.6.8 and 6.1.1.4'
N N 0.0061 0.0033 'International Tables Vol C Tables 4.2.6.8 and 6.1.1.4'
Br Br -0.2901 2.4595 'International Tables Vol C Tables 4.2.6.8 and 6.1.1.4'

loop_
_geom_angle_atom_site_label_1
_geom_angle_atom_site_label_2
_geom_angle_atom_site_label_3
_geom_angle
_geom_angle_site_symmetry_1
_geom_angle_site_symmetry_3
_geom_angle_publ_flag
N3 C1 C2 108.0(7) . . ?
N3 C1 N6 24.9(6) . 4_545 ?
C2 C1 N6 105.8(7) . 4_545 ?
C1 C2 N4 105.8(6) . . ?
C1 C2 N5 105.4(7) . 4_545 ?
C4 C3 N3 107.3(12) . . ?
N4 C4 C3 109.3(13) . . ?
N3 C5 C6 110.2(13) . . ?
C5 C6 N4 106.1(13) . . ?
C8 C7 N5 107.4(12) . . ?
N6 C8 C7 109.3(13) . . ?
C10 C9 N5 109.0(15) . . ?
C9 C10 N6 108.1(14) . . ?
C5 N3 C1 106.4(11) . . ?
C5 N3 C3 110.2(13) . . ?
C1 N3 C3 112.0(13) . . ?
C4 N4 C2 108.4(12) . . ?
C4 N4 C6 110.8(12) . . ?
C2 N4 C6 110.5(11) . . ?
C9 N5 C2 113.1(13) . 4_445 ?
C9 N5 C7 109.3(14) . . ?
C2 N5 C7 103.5(13) 4_445 . ?
C8 N6 C10 109.4(14) . . ?
C8 N6 C1 114.9(13) . 4_445 ?
C10 N6 C1 106.5(12) . 4_445 ?

loop_
_geom_bond_atom_site_label_1
_geom_bond_atom_site_label_2
_geom_bond_distance
_geom_bond_site_symmetry_2
_geom_bond_publ_flag
C1 N3 1.510(16) . ?
C1 C2 1.510(11) . ?
C1 N6 1.525(16) 4_545 ?
C2 N4 1.521(16) . ?
C2 N5 1.537(17) 4_545 ?
C3 C4 1.51(2) . ?
C3 N3 1.52(3) . ?
C4 N4 1.450(19) . ?
C5 N3 1.46(2) . ?
C5 C6 1.50(2) . ?
C6 N4 1.55(2) . ?
C7 C8 1.49(3) . ?
C7 N5 1.57(2) . ?
C8 N6 1.44(2) . ?
C9 C10 1.47(2) . ?
C9 N5 1.48(2) . ?
C10 N6 1.49(2) . ?

loop_
_geom_torsion_atom_site_label_1
_geom_torsion_atom_site_label_2
_geom_torsion_atom_site_label_3
_geom_torsion_atom_site_label_4
_geom_torsion
_geom_torsion_site_symmetry_1
_geom_torsion_site_symmetry_2
_geom_torsion_site_symmetry_3
_geom_torsion_site_symmetry_4
_geom_torsion_publ_flag
N3 C1 C2 N4 -24.1(13) . . . . ?
N6 C1 C2 N5 30.4(13) 4_545 . . 4_545 ?
N3 C3 C4 N4 -14(2) . . . . ?
N3 C5 C6 N4 -15.5(18) . . . . ?
N5 C7 C8 N6 13(2) . . . . ?
N5 C9 C10 N6 18(2) . . . . ?
C6 C5 N3 C1 -52.3(16) . . . . ?
C6 C5 N3 C3 69.4(17) . . . . ?
C2 C1 N3 C5 78.0(13) . . . . ?
C2 C1 N3 C3 -42.5(13) . . . . ?
C4 C3 N3 C5 -52.2(18) . . . . ?
C4 C3 N3 C1 66.0(16) . . . . ?
C3 C4 N4 C2 -53.2(15) . . . . ?
C3 C4 N4 C6 68.1(17) . . . . ?
C1 C2 N4 C4 77.0(11) . . . . ?
C1 C2 N4 C6 -44.6(13) . . . . ?
C5 C6 N4 C4 -51.2(17) . . . . ?
C5 C6 N4 C2 68.9(15) . . . . ?
C10 C9 N5 C2 -67.9(19) . . . 4_445 ?
C10 C9 N5 C7 47(2) . . . . ?
C8 C7 N5 C9 -66(2) . . . . ?
C8 C7 N5 C2 54.6(18) . . . 4_445 ?
C7 C8 N6 C10 53(2) . . . . ?
C7 C8 N6 C1 -67(2) . . . 4_445 ?
C9 C10 N6 C8 -73.7(19) . . . . ?
C9 C10 N6 C1 51.1(17) . . . 4_445 ?
